data_4519137
loop_
_publ_author_name
'Kafle, Prapti'
'Sanghavi, Rishabh'
'Khasbaatar, Azzaya'
'Punjani, Samdisha'
'Davies, Daniel W.'
'Diao, Ying'

_publ_contact_author
; 
Danielle L. Gray 
University of Illinois 
School of Chemical Sciences, Box 59-1 
505 South Mathews Avenue 
Urbana, Illinois  61801 
USA 
;
_publ_section_title
;
 Drastic Modulation of Molecular Packing and Intrinsic Dissolution Rates
 by Meniscus-Guided Coating of Extremely Confined Pharmaceutical Thin
 Films.
;
_publ_section_keywords
;
Crystal structure of 10-HCPT
;
_journal_issue 47
_journal_name_full 'ACS applied materials &amp; interfaces'
_journal_page_first 56519
_journal_page_last 56529
_journal_paper_doi 10.1021/acsami.1c08398
_journal_volume 13
_journal_year 2021
_chemical_absolute_configuration syn
_chemical_formula_moiety 'C20 H16 N2 O5, 1.059(H2 O)'
_chemical_formula_sum 'C20 H18.12 N2 O6.06'
_chemical_formula_weight 383.43
_space_group_crystal_system triclinic
_space_group_IT_number 1
_space_group_name_Hall 'P 1'
_space_group_name_H-M_alt 'P 1'
_atom_sites_solution_hydrogens mixed
_atom_sites_solution_primary direct
_audit_creation_method SHELXL-2018/3
_audit_update_record
;
?

2021-05-03 # Formatted by publCIF
;
_cell_angle_alpha 85.7031(8)
_cell_angle_beta 87.5990(8)
_cell_angle_gamma 71.4424(8)
_cell_formula_units_Z 2
_cell_length_a 6.8606(2)
_cell_length_b 10.2852(3)
_cell_length_c 12.7298(4)
_cell_measurement_reflns_used 33635
_cell_measurement_temperature 100(2)
_cell_measurement_theta_max 27.13
_cell_measurement_theta_min 2.55
_cell_volume 848.99(4)
_computing_cell_refinement 'SAINT V8.37A (Bruker, 2014)'
_computing_data_collection 'APEX3 V2016.9-0 (Bruker, 2016)'
_computing_data_reduction
; 
SAINT V8.34A, XPREP v2014/2, (Bruker, 2014) SADABS V2014/7 
(Krause et al., 2015) 
;
_computing_molecular_graphics
; 
SHELXTL v2014-7 (Bruker, 2014), CrystalMaker v2.7.7 (CrystalMaker, 1994) 
;
_computing_publication_material 'XCIF V2014-2 (Bruker, 2014)'
_computing_structure_refinement 'SHELX-2014-7 (Sheldrick, 2015)'
_computing_structure_solution 'SHELX-2014-7 (Sheldrick, 2015)'
_diffrn_ambient_temperature 100(2)
_diffrn_measured_fraction_theta_full 0.999
_diffrn_measured_fraction_theta_max 0.998
_diffrn_measurement_device 'Bruker D8 Venture/Photon 100'
_diffrn_measurement_method 'profile data from \f and \w scans'
_diffrn_radiation_monochromator 'multilayer mirrors'
_diffrn_radiation_source 'microfocus sealed tube'
_diffrn_radiation_type MoK\a
_diffrn_radiation_wavelength 0.71073
_diffrn_radiation_wavelength_id 1
_diffrn_reflns_av_R_equivalents 0.0294
_diffrn_reflns_av_unetI/netI 0.0178
_diffrn_reflns_Laue_measured_fraction_full 0.999
_diffrn_reflns_Laue_measured_fraction_max 0.998
_diffrn_reflns_limit_h_max 8
_diffrn_reflns_limit_h_min -8
_diffrn_reflns_limit_k_max 13
_diffrn_reflns_limit_k_min -13
_diffrn_reflns_limit_l_max 16
_diffrn_reflns_limit_l_min -16
_diffrn_reflns_number 48165
_diffrn_reflns_point_group_measured_fraction_full 0.998
_diffrn_reflns_point_group_measured_fraction_max 0.995
_diffrn_reflns_theta_full 25.242
_diffrn_reflns_theta_max 27.154
_diffrn_reflns_theta_min 2.554
_exptl_absorpt_coefficient_mu 0.112
_exptl_absorpt_correction_T_max 0.7455
_exptl_absorpt_correction_T_min 0.7138
_exptl_absorpt_correction_type multi-scan
_exptl_absorpt_process_details 'SADABS V2014/7 (Krause et al., 2015)'
_exptl_crystal_colour yellow
_exptl_crystal_density_diffrn 1.500
_exptl_crystal_density_method 'not measured'
_exptl_crystal_description needles
_exptl_crystal_F_000 401
_exptl_crystal_id 1
_exptl_crystal_preparation
; 
The data crystal was mounted using oil (Paratone-N, Exxon) to a 
0.3 mm cryo-loop (Hampton Research) with the (1 2 5) scattering 
planes roughly normal to the spindle axis. 
;
_exptl_crystal_size_max 0.283
_exptl_crystal_size_mid 0.122
_exptl_crystal_size_min 0.105
_refine_diff_density_max 0.311
_refine_diff_density_min -0.214
_refine_diff_density_rms 0.047
_refine_ls_abs_structure_details 'Flack (1983),  3738 Friedels'
_refine_ls_abs_structure_Flack 0.10(18)
_refine_ls_extinction_coef 0.081(5)
_refine_ls_extinction_expression Fc^*^=kFc[1+0.001xFc^2^\l^3^/sin(2\q)]^-1/4^
_refine_ls_extinction_method 'SHELXL-2018/3 (Sheldrick 2018)'
_refine_ls_goodness_of_fit_ref 1.048
_refine_ls_hydrogen_treatment mixed
_refine_ls_matrix_type full
_refine_ls_number_parameters 539
_refine_ls_number_reflns 7502
_refine_ls_number_restraints 5
_refine_ls_restrained_S_all 1.047
_refine_ls_R_factor_all 0.0350
_refine_ls_R_factor_gt 0.0326
_refine_ls_shift/su_max 0.000
_refine_ls_shift/su_mean 0.000
_refine_ls_structure_factor_coef Fsqd
_refine_ls_weighting_details 'w=1/[\s^2^(Fo^2^)+(0.0454P)^2^+0.3412P] where P=(Fo^2^+2Fc^2^)/3'
_refine_ls_weighting_scheme calc
_refine_ls_wR_factor_gt 0.0845
_refine_ls_wR_factor_ref 0.0864
_reflns_Friedel_coverage 0.993
_reflns_Friedel_fraction_full 0.996
_reflns_Friedel_fraction_max 0.992
_reflns_number_gt 7194
_reflns_number_total 7502
_reflns_threshold_expression 'I > 2\s(I)'
_cod_data_source_file am1c08398_si_001.cif
_cod_data_source_block 1
_cod_original_cell_volume 849.00(4)
_cod_database_code 4519137
_publcif_datablock.id {6ea8bdfd-bf96-4897-9d07-19c8178451b0}

_shelx_shelxl_version_number 2018/3
_shelx_space_group_comment
; 
The symmetry employed for this shelxl refinement is uniquely defined 
by the following loop, which should always be used as a source of 
symmetry information in preference to the above space-group names. 
They are only intended as comments. 
;
_shelx_estimated_absorpt_t_min 0.969
_shelx_estimated_absorpt_t_max 0.988
_publcif_info_exptl_table_max_cols 4
_publcif_info_exptl_table_use_headnotes n
_publcif_funding_html
;
;

loop_
_space_group_symop_operation_xyz
'x, y, z'

loop_
_atom_site_label
_atom_site_type_symbol
_atom_site_fract_x
_atom_site_fract_y
_atom_site_fract_z
_atom_site_U_iso_or_equiv
_atom_site_adp_type
_atom_site_occupancy
_atom_site_site_symmetry_order
_atom_site_calc_flag
_atom_site_refinement_flags_posn
_atom_site_refinement_flags_adp
_atom_site_refinement_flags_occupancy
_atom_site_disorder_assembly
_atom_site_disorder_group
O10 O 0.8745(3) 0.7735(2) 0.42962(15) 0.0234(4) Uani 1 1 d . . . . .
H10A H 0.812(6) 0.859(4) 0.408(3) 0.035 Uiso 1 1 d . U . . .
H10B H 0.801(6) 0.725(4) 0.403(3) 0.035 Uiso 1 1 d . U . . .
O11 O 0.1822(3) 0.2275(2) 0.56865(15) 0.0233(4) Uani 1 1 d . . . . .
H11A H 0.220(6) 0.138(4) 0.602(3) 0.035 Uiso 1 1 d . U . . .
H11B H 0.080(6) 0.271(4) 0.606(3) 0.035 Uiso 1 1 d . U . . .
O12 O 0.860(3) 0.4996(17) 0.0024(13) 0.0233(4) Uani 0.119(5) 1 d G . P . .
H12A H 0.756283 0.564936 0.041214 0.035 Uiso 0.119(5) 1 d G U P . .
H12B H 0.793850 0.436436 -0.017899 0.035 Uiso 0.119(5) 1 d G U P . .
O1_1 O 0.6279(3) 0.64718(19) 0.32332(16) 0.0250(4) Uani 1 1 d . . . . .
O2_1 O 0.5199(3) 0.58467(19) 0.13715(14) 0.0177(4) Uani 1 1 d . . . . .
H2_1 H 0.454(6) 0.669(4) 0.138(3) 0.027 Uiso 1 1 d . U . . .
O3_1 O 0.6022(3) 0.45999(19) 0.40881(14) 0.0246(4) Uani 1 1 d . . . . .
O4_1 O 0.9335(3) -0.28303(19) -0.36837(15) 0.0227(4) Uani 1 1 d . . . . .
H4_1 H 0.916(6) -0.253(4) -0.439(3) 0.034 Uiso 1 1 d . U . . .
O5_1 O 0.6908(3) 0.04444(19) 0.37548(14) 0.0192(4) Uani 1 1 d . . . . .
N1_1 N 0.6753(3) 0.1244(2) -0.08426(16) 0.0138(4) Uani 1 1 d . . . . .
N2_1 N 0.6709(3) 0.0849(2) 0.19671(17) 0.0137(4) Uani 1 1 d . . . . .
C1_1 C 0.5768(4) 0.5449(3) 0.3233(2) 0.0191(5) Uani 1 1 d . . . . .
C2_1 C 0.4706(4) 0.5151(3) 0.2286(2) 0.0164(5) Uani 1 1 d . . . . .
C3_1 C 0.5460(4) 0.3619(3) 0.2136(2) 0.0152(5) Uani 1 1 d . . . . .
C4_1 C 0.5741(4) 0.3105(3) 0.1121(2) 0.0144(5) Uani 1 1 d . . . . .
H4A_1 H 0.550511 0.370587 0.050212 0.017 Uiso 1 1 calc R U . . .
C5_1 C 0.6364(4) 0.1714(3) 0.1065(2) 0.0131(5) Uani 1 1 d . . . . .
C6_1 C 0.6840(3) 0.0833(2) 0.0168(2) 0.0133(5) Uani 1 1 d . . . . .
C7_1 C 0.7316(4) 0.0224(2) -0.1536(2) 0.0131(5) Uani 1 1 d . . . . .
C8_1 C 0.7310(4) 0.0576(3) -0.26357(19) 0.0156(5) Uani 1 1 d . . . . .
H8_1 H 0.685459 0.151756 -0.287945 0.019 Uiso 1 1 calc R U . . .
C9_1 C 0.7947(4) -0.0410(3) -0.3356(2) 0.0166(5) Uani 1 1 d . . . . .
H9_1 H 0.794399 -0.014711 -0.408766 0.020 Uiso 1 1 calc R U . . .
C10_1 C 0.8612(4) -0.1826(3) -0.3008(2) 0.0169(5) Uani 1 1 d . . . . .
C11_1 C 0.8552(4) -0.2203(3) -0.1948(2) 0.0166(5) Uani 1 1 d . . . . .
H11_1 H 0.893852 -0.314958 -0.172089 0.020 Uiso 1 1 calc R U . . .
C12_1 C 0.7927(4) -0.1207(2) -0.11971(19) 0.0134(5) Uani 1 1 d . . . . .
C13_1 C 0.7940(4) -0.1580(2) -0.01010(19) 0.0142(5) Uani 1 1 d . . . . .
H13_1 H 0.828590 -0.251607 0.015294 0.017 Uiso 1 1 calc R U . . .
C14_1 C 0.7440(3) -0.0554(3) 0.05760(19) 0.0134(5) Uani 1 1 d . . . . .
C15_1 C 0.7426(4) -0.0623(2) 0.17609(19) 0.0141(5) Uani 1 1 d . . . . .
H15A_1 H 0.646525 -0.109808 0.206682 0.017 Uiso 1 1 calc R U . . .
H15B_1 H 0.881757 -0.109076 0.204061 0.017 Uiso 1 1 calc R U . . .
C16_1 C 0.6516(4) 0.1278(3) 0.2978(2) 0.0147(5) Uani 1 1 d . . . . .
C17_1 C 0.5848(4) 0.2751(3) 0.30273(19) 0.0155(5) Uani 1 1 d . . . . .
C18_1 C 0.5627(4) 0.3300(3) 0.4096(2) 0.0206(5) Uani 1 1 d . . . . .
H18A_1 H 0.421435 0.341796 0.437229 0.025 Uiso 1 1 calc R U . . .
H18B_1 H 0.659525 0.262246 0.457888 0.025 Uiso 1 1 calc R U . . .
C19_1 C 0.2355(4) 0.5628(3) 0.2543(2) 0.0198(5) Uani 1 1 d . . . . .
H19A_1 H 0.204225 0.496030 0.306980 0.024 Uiso 1 1 calc R U . . .
H19B_1 H 0.196378 0.652973 0.285673 0.024 Uiso 1 1 calc R U . . .
C20_1 C 0.1088(4) 0.5752(3) 0.1570(2) 0.0250(6) Uani 1 1 d . . . . .
H20A_1 H -0.036407 0.594609 0.177744 0.038 Uiso 1 1 calc R U . . .
H20B_1 H 0.156292 0.488808 0.121777 0.038 Uiso 1 1 calc R U . . .
H20C_1 H 0.124486 0.650179 0.108776 0.038 Uiso 1 1 calc R U . . .
O1_2 O 0.8332(3) 0.35389(19) 0.69125(15) 0.0233(4) Uani 1 1 d . . . . .
O2_2 O 0.6237(3) 0.41613(18) 0.87286(13) 0.0173(4) Uani 1 1 d . . . . .
H2_2 H 0.648(5) 0.332(4) 0.871(3) 0.026 Uiso 1 1 d . U . . .
O3_2 O 0.6527(3) 0.54350(18) 0.60430(14) 0.0214(4) Uani 1 1 d . . . . .
O4_2 O 0.0652(3) 1.2848(2) 1.37361(16) 0.0240(4) Uani 1 1 d . . . . .
H4_2 H 0.109(6) 1.258(4) 1.438(3) 0.036 Uiso 1 1 d . U . . .
O5_2 O 0.2947(3) 0.95345(19) 0.63031(14) 0.0187(4) Uani 1 1 d . . . . .
N1_2 N 0.2932(3) 0.8762(2) 1.09017(16) 0.0138(4) Uani 1 1 d . . . . .
N2_2 N 0.2909(3) 0.9142(2) 0.80972(17) 0.0138(4) Uani 1 1 d . . . . .
C1_2 C 0.6842(4) 0.4566(3) 0.68829(19) 0.0181(5) Uani 1 1 d . . . . .
C2_2 C 0.5278(4) 0.4842(3) 0.7799(2) 0.0158(5) Uani 1 1 d . . . . .
C3_2 C 0.4489(4) 0.6384(3) 0.7943(2) 0.0143(5) Uani 1 1 d . . . . .
C4_2 C 0.4088(4) 0.6897(3) 0.8954(2) 0.0151(5) Uani 1 1 d . . . . .
H4A_2 H 0.435592 0.630015 0.957511 0.018 Uiso 1 1 calc R U . . .
C5_2 C 0.3299(4) 0.8285(3) 0.90012(19) 0.0142(5) Uani 1 1 d . . . . .
C6_2 C 0.2729(4) 0.9172(2) 0.98930(19) 0.0125(5) Uani 1 1 d . . . . .
C7_2 C 0.2313(4) 0.9788(3) 1.1594(2) 0.0136(5) Uani 1 1 d . . . . .
C8_2 C 0.2558(4) 0.9440(3) 1.2691(2) 0.0153(5) Uani 1 1 d . . . . .
H8_2 H 0.309875 0.850073 1.293353 0.018 Uiso 1 1 calc R U . . .
C9_2 C 0.2032(4) 1.0428(3) 1.3406(2) 0.0166(5) Uani 1 1 d . . . . .
H9_2 H 0.223453 1.017379 1.413576 0.020 Uiso 1 1 calc R U . . .
C10_2 C 0.1183(4) 1.1837(3) 1.3059(2) 0.0163(5) Uani 1 1 d . . . . .
C11_2 C 0.0866(4) 1.2207(3) 1.2007(2) 0.0166(5) Uani 1 1 d . . . . .
H11_2 H 0.025480 1.314751 1.178289 0.020 Uiso 1 1 calc R U . . .
C12_2 C 0.1438(3) 1.1207(3) 1.12540(19) 0.0141(5) Uani 1 1 d . . . . .
C13_2 C 0.1233(4) 1.1573(2) 1.0158(2) 0.0151(5) Uani 1 1 d . . . . .
H13_2 H 0.062287 1.250217 0.990472 0.018 Uiso 1 1 calc R U . . .
C14_2 C 0.1938(4) 1.0555(3) 0.94801(19) 0.0141(5) Uani 1 1 d . . . . .
C15_2 C 0.2060(4) 1.0613(2) 0.82950(19) 0.0137(5) Uani 1 1 d . . . . .
H15A_2 H 0.068538 1.103563 0.798373 0.016 Uiso 1 1 calc R U . . .
H15B_2 H 0.298836 1.112809 0.801540 0.016 Uiso 1 1 calc R U . . .
C16_2 C 0.3307(4) 0.8708(3) 0.70845(19) 0.0150(5) Uani 1 1 d . . . . .
C17_2 C 0.4169(4) 0.7233(3) 0.70478(19) 0.0150(5) Uani 1 1 d . . . . .
C18_2 C 0.4746(4) 0.6666(3) 0.5992(2) 0.0186(5) Uani 1 1 d . . . . .
H18A_2 H 0.356937 0.644612 0.571406 0.022 Uiso 1 1 calc R U . . .
H18B_2 H 0.505000 0.737071 0.549927 0.022 Uiso 1 1 calc R U . . .
C19_2 C 0.3452(4) 0.4350(3) 0.7509(2) 0.0195(5) Uani 1 1 d . . . . .
H19A_2 H 0.258865 0.502138 0.698299 0.023 Uiso 1 1 calc R U . . .
H19B_2 H 0.400002 0.345540 0.718577 0.023 Uiso 1 1 calc R U . . .
C20_2 C 0.2133(4) 0.4195(3) 0.8474(2) 0.0238(5) Uani 1 1 d . . . . .
H20A_2 H 0.090911 0.400028 0.825231 0.036 Uiso 1 1 calc R U . . .
H20B_2 H 0.171228 0.504959 0.883952 0.036 Uiso 1 1 calc R U . . .
H20C_2 H 0.292905 0.343704 0.895052 0.036 Uiso 1 1 calc R U . . .

loop_
_atom_site_aniso_label
_atom_site_aniso_U_11
_atom_site_aniso_U_22
_atom_site_aniso_U_33
_atom_site_aniso_U_23
_atom_site_aniso_U_13
_atom_site_aniso_U_12
O10 0.0342(11) 0.0180(9) 0.0176(9) -0.0024(7) -0.0061(8) -0.0069(9)
O11 0.0313(11) 0.0174(9) 0.0175(9) -0.0023(7) 0.0046(8) -0.0028(8)
O12 0.0313(11) 0.0174(9) 0.0175(9) -0.0023(7) 0.0046(8) -0.0028(8)
O1_1 0.0320(11) 0.0192(9) 0.0243(10) -0.0062(7) -0.0068(8) -0.0069(8)
O2_1 0.0237(9) 0.0130(8) 0.0147(8) -0.0018(6) 0.0010(7) -0.0033(7)
O3_1 0.0385(11) 0.0182(9) 0.0159(9) -0.0041(7) -0.0066(8) -0.0057(8)
O4_1 0.0349(11) 0.0149(9) 0.0149(9) -0.0048(7) -0.0033(8) -0.0021(8)
O5_1 0.0246(9) 0.0173(9) 0.0142(9) 0.0016(7) -0.0021(7) -0.0048(7)
N1_1 0.0140(9) 0.0137(10) 0.0139(10) -0.0017(8) -0.0009(8) -0.0044(8)
N2_1 0.0133(9) 0.0128(10) 0.0143(10) -0.0005(8) -0.0004(8) -0.0032(8)
C1_1 0.0234(13) 0.0168(11) 0.0145(12) -0.0055(9) -0.0015(9) -0.0016(10)
C2_1 0.0200(12) 0.0138(12) 0.0125(11) -0.0014(9) -0.0002(9) -0.0012(9)
C3_1 0.0148(11) 0.0148(12) 0.0150(12) -0.0032(9) -0.0006(9) -0.0028(9)
C4_1 0.0155(11) 0.0130(11) 0.0130(11) -0.0011(9) -0.0013(8) -0.0017(9)
C5_1 0.0107(10) 0.0156(12) 0.0125(11) -0.0008(9) -0.0015(8) -0.0032(9)
C6_1 0.0102(10) 0.0121(11) 0.0174(12) -0.0029(9) -0.0013(9) -0.0027(9)
C7_1 0.0126(10) 0.0115(11) 0.0153(12) -0.0020(9) -0.0014(9) -0.0036(9)
C8_1 0.0176(12) 0.0135(11) 0.0163(12) -0.0023(9) -0.0024(9) -0.0050(9)
C9_1 0.0188(12) 0.0173(12) 0.0137(12) -0.0011(9) -0.0020(9) -0.0056(10)
C10_1 0.0194(12) 0.0156(12) 0.0157(12) -0.0043(10) -0.0024(9) -0.0044(10)
C11_1 0.0192(12) 0.0122(11) 0.0177(12) -0.0014(9) -0.0036(9) -0.0036(9)
C12_1 0.0124(11) 0.0135(11) 0.0146(12) -0.0010(9) -0.0025(8) -0.0044(9)
C13_1 0.0144(11) 0.0117(11) 0.0164(12) 0.0009(9) -0.0023(9) -0.0039(9)
C14_1 0.0113(10) 0.0159(12) 0.0131(12) 0.0008(9) -0.0017(8) -0.0046(9)
C15_1 0.0161(11) 0.0138(11) 0.0124(11) -0.0012(9) -0.0022(9) -0.0045(9)
C16_1 0.0111(10) 0.0174(12) 0.0155(12) -0.0010(10) -0.0012(9) -0.0043(9)
C17_1 0.0159(11) 0.0175(12) 0.0127(12) -0.0025(9) -0.0005(9) -0.0044(9)
C18_1 0.0279(13) 0.0186(12) 0.0141(12) -0.0043(10) -0.0003(10) -0.0048(10)
C19_1 0.0211(12) 0.0147(11) 0.0212(12) -0.0036(9) 0.0015(10) -0.0022(9)
C20_1 0.0200(12) 0.0229(13) 0.0308(15) 0.0046(11) -0.0045(10) -0.0058(10)
O1_2 0.0272(10) 0.0185(9) 0.0206(9) -0.0057(7) 0.0035(7) -0.0015(7)
O2_2 0.0251(9) 0.0129(8) 0.0126(8) -0.0014(6) -0.0022(7) -0.0038(7)
O3_2 0.0274(10) 0.0196(9) 0.0139(8) -0.0040(7) 0.0029(7) -0.0025(7)
O4_2 0.0369(11) 0.0155(9) 0.0161(10) -0.0058(7) 0.0008(8) -0.0026(8)
O5_2 0.0245(9) 0.0171(9) 0.0135(9) 0.0013(7) -0.0004(7) -0.0056(7)
N1_2 0.0135(10) 0.0138(10) 0.0138(10) -0.0026(8) 0.0002(8) -0.0039(8)
N2_2 0.0166(10) 0.0124(10) 0.0126(10) -0.0014(8) -0.0001(8) -0.0045(8)
C1_2 0.0220(12) 0.0193(12) 0.0145(11) -0.0060(9) 0.0012(9) -0.0076(10)
C2_2 0.0218(12) 0.0130(12) 0.0129(12) -0.0030(9) -0.0008(9) -0.0055(9)
C3_2 0.0158(11) 0.0137(12) 0.0145(12) -0.0020(9) 0.0002(9) -0.0058(9)
C4_2 0.0194(12) 0.0154(12) 0.0120(11) -0.0007(9) -0.0006(9) -0.0074(9)
C5_2 0.0153(11) 0.0179(12) 0.0105(11) -0.0011(9) 0.0001(9) -0.0067(10)
C6_2 0.0116(10) 0.0126(11) 0.0135(12) -0.0009(9) 0.0005(8) -0.0042(8)
C7_2 0.0113(10) 0.0151(12) 0.0159(12) -0.0033(9) 0.0019(9) -0.0060(9)
C8_2 0.0144(11) 0.0132(11) 0.0176(12) -0.0004(9) 0.0001(9) -0.0036(9)
C9_2 0.0173(11) 0.0182(12) 0.0142(12) -0.0019(10) 0.0005(9) -0.0053(9)
C10_2 0.0157(11) 0.0164(13) 0.0175(12) -0.0054(10) 0.0015(9) -0.0052(9)
C11_2 0.0162(11) 0.0126(11) 0.0196(12) -0.0024(9) 0.0024(9) -0.0026(9)
C12_2 0.0108(11) 0.0152(11) 0.0166(12) -0.0021(9) 0.0008(9) -0.0043(9)
C13_2 0.0138(11) 0.0128(11) 0.0180(12) 0.0003(9) 0.0002(9) -0.0038(9)
C14_2 0.0138(10) 0.0152(12) 0.0132(12) 0.0016(9) -0.0013(8) -0.0050(9)
C15_2 0.0153(11) 0.0118(11) 0.0134(11) -0.0015(9) 0.0013(8) -0.0032(9)
C16_2 0.0169(11) 0.0179(12) 0.0110(11) -0.0023(9) 0.0003(9) -0.0064(9)
C17_2 0.0162(11) 0.0163(12) 0.0125(11) -0.0026(9) -0.0002(9) -0.0047(10)
C18_2 0.0238(13) 0.0178(12) 0.0126(11) -0.0030(9) -0.0001(9) -0.0041(10)
C19_2 0.0226(12) 0.0146(11) 0.0217(12) -0.0039(9) -0.0026(10) -0.0056(9)
C20_2 0.0245(13) 0.0187(12) 0.0289(14) 0.0033(10) -0.0024(11) -0.0087(10)

loop_
_atom_type_symbol
_atom_type_description
_atom_type_scat_dispersion_real
_atom_type_scat_dispersion_imag
_atom_type_scat_source
C C 0.0033 0.0016 'International Tables Vol C Tables 4.2.6.8 and 6.1.1.4'
H H 0.0000 0.0000 'International Tables Vol C Tables 4.2.6.8 and 6.1.1.4'
N N 0.0061 0.0033 'International Tables Vol C Tables 4.2.6.8 and 6.1.1.4'
O O 0.0106 0.0060 'International Tables Vol C Tables 4.2.6.8 and 6.1.1.4'

loop_
_exptl_crystal_face_index_h
_exptl_crystal_face_index_k
_exptl_crystal_face_index_l
_exptl_crystal_face_perp_dist
0.00 1.00 0.00 0.0520
0.00 -1.00 0.00 0.0420
-1.00 -1.00 0.00 0.1130
1.00 1.00 0.00 0.0750
0.00 0.00 1.00 0.0580
0.00 0.00 -1.00 0.0370

loop_
_geom_angle_atom_site_label_1
_geom_angle_atom_site_label_2
_geom_angle_atom_site_label_3
_geom_angle
_geom_angle_site_symmetry_1
_geom_angle_site_symmetry_3
_geom_angle_publ_flag
H10A O10 H10B 105(3) . . ?
H11A O11 H11B 103(3) . . ?
H12A O12 H12B 104.4 . . ?
C2_1 O2_1 H2_1 109(2) . . ?
C1_1 O3_1 C18_1 121.88(19) . . ?
C10_1 O4_1 H4_1 114(2) . . ?
C6_1 N1_1 C7_1 116.0(2) . . ?
C5_1 N2_1 C16_1 124.7(2) . . ?
C5_1 N2_1 C15_1 113.7(2) . . ?
C16_1 N2_1 C15_1 121.6(2) . . ?
O1_1 C1_1 O3_1 119.7(2) . . ?
O1_1 C1_1 C2_1 121.5(2) . . ?
O3_1 C1_1 C2_1 118.7(2) . . ?
O2_1 C2_1 C3_1 108.58(19) . . ?
O2_1 C2_1 C1_1 109.5(2) . . ?
C3_1 C2_1 C1_1 109.5(2) . . ?
O2_1 C2_1 C19_1 112.3(2) . . ?
C3_1 C2_1 C19_1 109.9(2) . . ?
C1_1 C2_1 C19_1 106.9(2) . . ?
C17_1 C3_1 C4_1 121.2(2) . . ?
C17_1 C3_1 C2_1 117.1(2) . . ?
C4_1 C3_1 C2_1 121.7(2) . . ?
C5_1 C4_1 C3_1 117.4(2) . . ?
C5_1 C4_1 H4A_1 121.3 . . ?
C3_1 C4_1 H4A_1 121.3 . . ?
C4_1 C5_1 N2_1 120.9(2) . . ?
C4_1 C5_1 C6_1 132.3(2) . . ?
N2_1 C5_1 C6_1 106.8(2) . . ?
N1_1 C6_1 C14_1 125.3(2) . . ?
N1_1 C6_1 C5_1 126.8(2) . . ?
C14_1 C6_1 C5_1 107.9(2) . . ?
N1_1 C7_1 C8_1 119.7(2) . . ?
N1_1 C7_1 C12_1 122.6(2) . . ?
C8_1 C7_1 C12_1 117.7(2) . . ?
C9_1 C8_1 C7_1 121.7(2) . . ?
C9_1 C8_1 H8_1 119.2 . . ?
C7_1 C8_1 H8_1 119.2 . . ?
C8_1 C9_1 C10_1 120.0(2) . . ?
C8_1 C9_1 H9_1 120.0 . . ?
C10_1 C9_1 H9_1 120.0 . . ?
O4_1 C10_1 C11_1 118.2(2) . . ?
O4_1 C10_1 C9_1 122.1(2) . . ?
C11_1 C10_1 C9_1 119.7(2) . . ?
C10_1 C11_1 C12_1 121.1(2) . . ?
C10_1 C11_1 H11_1 119.5 . . ?
C12_1 C11_1 H11_1 119.5 . . ?
C11_1 C12_1 C13_1 121.7(2) . . ?
C11_1 C12_1 C7_1 119.7(2) . . ?
C13_1 C12_1 C7_1 118.6(2) . . ?
C14_1 C13_1 C12_1 118.0(2) . . ?
C14_1 C13_1 H13_1 121.0 . . ?
C12_1 C13_1 H13_1 121.0 . . ?
C13_1 C14_1 C6_1 119.4(2) . . ?
C13_1 C14_1 C15_1 130.3(2) . . ?
C6_1 C14_1 C15_1 110.2(2) . . ?
N2_1 C15_1 C14_1 101.38(19) . . ?
N2_1 C15_1 H15A_1 111.5 . . ?
C14_1 C15_1 H15A_1 111.5 . . ?
N2_1 C15_1 H15B_1 111.5 . . ?
C14_1 C15_1 H15B_1 111.5 . . ?
H15A_1 C15_1 H15B_1 109.3 . . ?
O5_1 C16_1 N2_1 121.4(2) . . ?
O5_1 C16_1 C17_1 124.7(2) . . ?
N2_1 C16_1 C17_1 113.9(2) . . ?
C3_1 C17_1 C16_1 121.8(2) . . ?
C3_1 C17_1 C18_1 121.0(2) . . ?
C16_1 C17_1 C18_1 117.2(2) . . ?
O3_1 C18_1 C17_1 112.7(2) . . ?
O3_1 C18_1 H18A_1 109.0 . . ?
C17_1 C18_1 H18A_1 109.0 . . ?
O3_1 C18_1 H18B_1 109.0 . . ?
C17_1 C18_1 H18B_1 109.0 . . ?
H18A_1 C18_1 H18B_1 107.8 . . ?
C20_1 C19_1 C2_1 112.1(2) . . ?
C20_1 C19_1 H19A_1 109.2 . . ?
C2_1 C19_1 H19A_1 109.2 . . ?
C20_1 C19_1 H19B_1 109.2 . . ?
C2_1 C19_1 H19B_1 109.2 . . ?
H19A_1 C19_1 H19B_1 107.9 . . ?
C19_1 C20_1 H20A_1 109.5 . . ?
C19_1 C20_1 H20B_1 109.5 . . ?
H20A_1 C20_1 H20B_1 109.5 . . ?
C19_1 C20_1 H20C_1 109.5 . . ?
H20A_1 C20_1 H20C_1 109.5 . . ?
H20B_1 C20_1 H20C_1 109.5 . . ?
C2_2 O2_2 H2_2 110(2) . . ?
C1_2 O3_2 C18_2 120.7(2) . . ?
C10_2 O4_2 H4_2 114(3) . . ?
C6_2 N1_2 C7_2 115.7(2) . . ?
C5_2 N2_2 C16_2 124.8(2) . . ?
C5_2 N2_2 C15_2 113.8(2) . . ?
C16_2 N2_2 C15_2 121.4(2) . . ?
O1_2 C1_2 O3_2 120.0(2) . . ?
O1_2 C1_2 C2_2 120.5(2) . . ?
O3_2 C1_2 C2_2 119.5(2) . . ?
O2_2 C2_2 C3_2 108.8(2) . . ?
O2_2 C2_2 C1_2 109.5(2) . . ?
C3_2 C2_2 C1_2 109.0(2) . . ?
O2_2 C2_2 C19_2 112.3(2) . . ?
C3_2 C2_2 C19_2 109.4(2) . . ?
C1_2 C2_2 C19_2 107.9(2) . . ?
C17_2 C3_2 C4_2 121.9(2) . . ?
C17_2 C3_2 C2_2 116.7(2) . . ?
C4_2 C3_2 C2_2 121.3(2) . . ?
C5_2 C4_2 C3_2 117.0(2) . . ?
C5_2 C4_2 H4A_2 121.5 . . ?
C3_2 C4_2 H4A_2 121.5 . . ?
C4_2 C5_2 N2_2 121.1(2) . . ?
C4_2 C5_2 C6_2 132.2(2) . . ?
N2_2 C5_2 C6_2 106.8(2) . . ?
N1_2 C6_2 C14_2 125.7(2) . . ?
N1_2 C6_2 C5_2 126.3(2) . . ?
C14_2 C6_2 C5_2 108.0(2) . . ?
N1_2 C7_2 C8_2 119.2(2) . . ?
N1_2 C7_2 C12_2 122.6(2) . . ?
C8_2 C7_2 C12_2 118.1(2) . . ?
C9_2 C8_2 C7_2 121.3(2) . . ?
C9_2 C8_2 H8_2 119.3 . . ?
C7_2 C8_2 H8_2 119.3 . . ?
C8_2 C9_2 C10_2 120.1(2) . . ?
C8_2 C9_2 H9_2 119.9 . . ?
C10_2 C9_2 H9_2 119.9 . . ?
O4_2 C10_2 C11_2 117.7(2) . . ?
O4_2 C10_2 C9_2 122.2(2) . . ?
C11_2 C10_2 C9_2 120.1(2) . . ?
C10_2 C11_2 C12_2 120.7(2) . . ?
C10_2 C11_2 H11_2 119.7 . . ?
C12_2 C11_2 H11_2 119.7 . . ?
C11_2 C12_2 C13_2 121.7(2) . . ?
C11_2 C12_2 C7_2 119.6(2) . . ?
C13_2 C12_2 C7_2 118.7(2) . . ?
C14_2 C13_2 C12_2 118.1(2) . . ?
C14_2 C13_2 H13_2 121.0 . . ?
C12_2 C13_2 H13_2 121.0 . . ?
C13_2 C14_2 C6_2 119.1(2) . . ?
C13_2 C14_2 C15_2 130.9(2) . . ?
C6_2 C14_2 C15_2 110.0(2) . . ?
N2_2 C15_2 C14_2 101.44(19) . . ?
N2_2 C15_2 H15A_2 111.5 . . ?
C14_2 C15_2 H15A_2 111.5 . . ?
N2_2 C15_2 H15B_2 111.5 . . ?
C14_2 C15_2 H15B_2 111.5 . . ?
H15A_2 C15_2 H15B_2 109.3 . . ?
O5_2 C16_2 N2_2 121.6(2) . . ?
O5_2 C16_2 C17_2 124.9(2) . . ?
N2_2 C16_2 C17_2 113.5(2) . . ?
C3_2 C17_2 C16_2 121.6(2) . . ?
C3_2 C17_2 C18_2 120.7(2) . . ?
C16_2 C17_2 C18_2 117.7(2) . . ?
O3_2 C18_2 C17_2 111.8(2) . . ?
O3_2 C18_2 H18A_2 109.2 . . ?
C17_2 C18_2 H18A_2 109.2 . . ?
O3_2 C18_2 H18B_2 109.2 . . ?
C17_2 C18_2 H18B_2 109.2 . . ?
H18A_2 C18_2 H18B_2 107.9 . . ?
C20_2 C19_2 C2_2 111.6(2) . . ?
C20_2 C19_2 H19A_2 109.3 . . ?
C2_2 C19_2 H19A_2 109.3 . . ?
C20_2 C19_2 H19B_2 109.3 . . ?
C2_2 C19_2 H19B_2 109.3 . . ?
H19A_2 C19_2 H19B_2 108.0 . . ?
C19_2 C20_2 H20A_2 109.5 . . ?
C19_2 C20_2 H20B_2 109.5 . . ?
H20A_2 C20_2 H20B_2 109.5 . . ?
C19_2 C20_2 H20C_2 109.5 . . ?
H20A_2 C20_2 H20C_2 109.5 . . ?
H20B_2 C20_2 H20C_2 109.5 . . ?

loop_
_geom_bond_atom_site_label_1
_geom_bond_atom_site_label_2
_geom_bond_distance
_geom_bond_site_symmetry_2
_geom_bond_publ_flag
O10 H10A 0.87(4) . ?
O10 H10B 0.91(4) . ?
O11 H11A 0.95(4) . ?
O11 H11B 0.86(4) . ?
O12 H12A 0.9584 . ?
O12 H12B 0.9584 . ?
O1_1 C1_1 1.210(3) . ?
O2_1 C2_1 1.407(3) . ?
O2_1 H2_1 0.84(4) . ?
O3_1 C1_1 1.324(3) . ?
O3_1 C18_1 1.445(3) . ?
O4_1 C10_1 1.351(3) . ?
O4_1 H4_1 0.93(4) . ?
O5_1 C16_1 1.238(3) . ?
N1_1 C6_1 1.322(3) . ?
N1_1 C7_1 1.372(3) . ?
N2_1 C5_1 1.379(3) . ?
N2_1 C16_1 1.379(3) . ?
N2_1 C15_1 1.475(3) . ?
C1_1 C2_1 1.533(4) . ?
C2_1 C3_1 1.518(3) . ?
C2_1 C19_1 1.557(3) . ?
C3_1 C17_1 1.371(4) . ?
C3_1 C4_1 1.415(3) . ?
C4_1 C5_1 1.363(4) . ?
C4_1 H4A_1 0.9500 . ?
C5_1 C6_1 1.472(3) . ?
C6_1 C14_1 1.417(3) . ?
C7_1 C8_1 1.419(3) . ?
C7_1 C12_1 1.434(3) . ?
C8_1 C9_1 1.373(3) . ?
C8_1 H8_1 0.9500 . ?
C9_1 C10_1 1.422(4) . ?
C9_1 H9_1 0.9500 . ?
C10_1 C11_1 1.378(4) . ?
C11_1 C12_1 1.407(3) . ?
C11_1 H11_1 0.9500 . ?
C12_1 C13_1 1.419(3) . ?
C13_1 C14_1 1.362(3) . ?
C13_1 H13_1 0.9500 . ?
C14_1 C15_1 1.504(3) . ?
C15_1 H15A_1 0.9900 . ?
C15_1 H15B_1 0.9900 . ?
C16_1 C17_1 1.442(3) . ?
C17_1 C18_1 1.496(3) . ?
C18_1 H18A_1 0.9900 . ?
C18_1 H18B_1 0.9900 . ?
C19_1 C20_1 1.517(4) . ?
C19_1 H19A_1 0.9900 . ?
C19_1 H19B_1 0.9900 . ?
C20_1 H20A_1 0.9800 . ?
C20_1 H20B_1 0.9800 . ?
C20_1 H20C_1 0.9800 . ?
O1_2 C1_2 1.214(3) . ?
O2_2 C2_2 1.404(3) . ?
O2_2 H2_2 0.83(4) . ?
O3_2 C1_2 1.320(3) . ?
O3_2 C18_2 1.453(3) . ?
O4_2 C10_2 1.351(3) . ?
O4_2 H4_2 0.88(4) . ?
O5_2 C16_2 1.238(3) . ?
N1_2 C6_2 1.320(3) . ?
N1_2 C7_2 1.377(3) . ?
N2_2 C5_2 1.377(3) . ?
N2_2 C16_2 1.384(3) . ?
N2_2 C15_2 1.475(3) . ?
C1_2 C2_2 1.531(3) . ?
C2_2 C3_2 1.526(3) . ?
C2_2 C19_2 1.560(3) . ?
C3_2 C17_2 1.364(3) . ?
C3_2 C4_2 1.412(3) . ?
C4_2 C5_2 1.362(4) . ?
C4_2 H4A_2 0.9500 . ?
C5_2 C6_2 1.471(3) . ?
C6_2 C14_2 1.419(3) . ?
C7_2 C8_2 1.418(3) . ?
C7_2 C12_2 1.431(3) . ?
C8_2 C9_2 1.368(3) . ?
C8_2 H8_2 0.9500 . ?
C9_2 C10_2 1.421(4) . ?
C9_2 H9_2 0.9500 . ?
C10_2 C11_2 1.372(4) . ?
C11_2 C12_2 1.411(3) . ?
C11_2 H11_2 0.9500 . ?
C12_2 C13_2 1.418(3) . ?
C13_2 C14_2 1.362(3) . ?
C13_2 H13_2 0.9500 . ?
C14_2 C15_2 1.505(3) . ?
C15_2 H15A_2 0.9900 . ?
C15_2 H15B_2 0.9900 . ?
C16_2 C17_2 1.446(3) . ?
C17_2 C18_2 1.493(3) . ?
C18_2 H18A_2 0.9900 . ?
C18_2 H18B_2 0.9900 . ?
C19_2 C20_2 1.524(4) . ?
C19_2 H19A_2 0.9900 . ?
C19_2 H19B_2 0.9900 . ?
C20_2 H20A_2 0.9800 . ?
C20_2 H20B_2 0.9800 . ?
C20_2 H20C_2 0.9800 . ?

loop_
_geom_hbond_atom_site_label_D
_geom_hbond_atom_site_label_H
_geom_hbond_atom_site_label_A
_geom_hbond_distance_DH
_geom_hbond_distance_HA
_geom_hbond_distance_DA
_geom_hbond_angle_DHA
_geom_hbond_site_symmetry_A
_geom_hbond_publ_flag
O10 H10B O1_1 0.91(4) 1.97(4) 2.869(3) 169(3) . yes
O2_1 H2_1 N1_2 0.84(4) 2.12(4) 2.934(3) 163(3) 1_554 yes
O4_1 H4_1 O10 0.93(4) 1.70(4) 2.613(3) 169(4) 1_544 yes
O2_2 H2_2 N1_1 0.83(4) 2.12(4) 2.919(3) 162(3) 1_556 yes
O4_2 H4_2 O11 0.88(4) 1.73(4) 2.608(3) 173(4) 1_566 yes

loop_
_geom_torsion_atom_site_label_1
_geom_torsion_atom_site_label_2
_geom_torsion_atom_site_label_3
_geom_torsion_atom_site_label_4
_geom_torsion
_geom_torsion_site_symmetry_1
_geom_torsion_site_symmetry_2
_geom_torsion_site_symmetry_3
_geom_torsion_site_symmetry_4
_geom_torsion_publ_flag
C18_1 O3_1 C1_1 O1_1 -173.8(2) . . . . ?
C18_1 O3_1 C1_1 C2_1 9.9(3) . . . . ?
O1_1 C1_1 C2_1 O2_1 23.8(3) . . . . ?
O3_1 C1_1 C2_1 O2_1 -160.0(2) . . . . ?
O1_1 C1_1 C2_1 C3_1 142.7(2) . . . . ?
O3_1 C1_1 C2_1 C3_1 -41.0(3) . . . . ?
O1_1 C1_1 C2_1 C19_1 -98.2(3) . . . . ?
O3_1 C1_1 C2_1 C19_1 78.1(3) . . . . ?
O2_1 C2_1 C3_1 C17_1 155.8(2) . . . . ?
C1_1 C2_1 C3_1 C17_1 36.3(3) . . . . ?
C19_1 C2_1 C3_1 C17_1 -80.9(3) . . . . ?
O2_1 C2_1 C3_1 C4_1 -24.6(3) . . . . ?
C1_1 C2_1 C3_1 C4_1 -144.1(2) . . . . ?
C19_1 C2_1 C3_1 C4_1 98.7(3) . . . . ?
C17_1 C3_1 C4_1 C5_1 1.6(4) . . . . ?
C2_1 C3_1 C4_1 C5_1 -178.1(2) . . . . ?
C3_1 C4_1 C5_1 N2_1 -0.2(3) . . . . ?
C3_1 C4_1 C5_1 C6_1 -178.6(2) . . . . ?
C16_1 N2_1 C5_1 C4_1 -1.6(3) . . . . ?
C15_1 N2_1 C5_1 C4_1 -178.5(2) . . . . ?
C16_1 N2_1 C5_1 C6_1 177.3(2) . . . . ?
C15_1 N2_1 C5_1 C6_1 0.3(3) . . . . ?
C7_1 N1_1 C6_1 C14_1 -0.6(3) . . . . ?
C7_1 N1_1 C6_1 C5_1 178.6(2) . . . . ?
C4_1 C5_1 C6_1 N1_1 0.0(4) . . . . ?
N2_1 C5_1 C6_1 N1_1 -178.6(2) . . . . ?
C4_1 C5_1 C6_1 C14_1 179.3(3) . . . . ?
N2_1 C5_1 C6_1 C14_1 0.7(3) . . . . ?
C6_1 N1_1 C7_1 C8_1 -178.6(2) . . . . ?
C6_1 N1_1 C7_1 C12_1 1.2(3) . . . . ?
N1_1 C7_1 C8_1 C9_1 177.1(2) . . . . ?
C12_1 C7_1 C8_1 C9_1 -2.7(3) . . . . ?
C7_1 C8_1 C9_1 C10_1 0.7(4) . . . . ?
C8_1 C9_1 C10_1 O4_1 -177.1(2) . . . . ?
C8_1 C9_1 C10_1 C11_1 2.0(4) . . . . ?
O4_1 C10_1 C11_1 C12_1 176.3(2) . . . . ?
C9_1 C10_1 C11_1 C12_1 -2.8(4) . . . . ?
C10_1 C11_1 C12_1 C13_1 -177.3(2) . . . . ?
C10_1 C11_1 C12_1 C7_1 0.8(4) . . . . ?
N1_1 C7_1 C12_1 C11_1 -177.9(2) . . . . ?
C8_1 C7_1 C12_1 C11_1 1.9(3) . . . . ?
N1_1 C7_1 C12_1 C13_1 0.3(3) . . . . ?
C8_1 C7_1 C12_1 C13_1 -179.9(2) . . . . ?
C11_1 C12_1 C13_1 C14_1 175.8(2) . . . . ?
C7_1 C12_1 C13_1 C14_1 -2.4(3) . . . . ?
C12_1 C13_1 C14_1 C6_1 2.9(3) . . . . ?
C12_1 C13_1 C14_1 C15_1 -176.3(2) . . . . ?
N1_1 C6_1 C14_1 C13_1 -1.4(4) . . . . ?
C5_1 C6_1 C14_1 C13_1 179.2(2) . . . . ?
N1_1 C6_1 C14_1 C15_1 177.9(2) . . . . ?
C5_1 C6_1 C14_1 C15_1 -1.5(3) . . . . ?
C5_1 N2_1 C15_1 C14_1 -1.1(3) . . . . ?
C16_1 N2_1 C15_1 C14_1 -178.2(2) . . . . ?
C13_1 C14_1 C15_1 N2_1 -179.2(2) . . . . ?
C6_1 C14_1 C15_1 N2_1 1.5(2) . . . . ?
C5_1 N2_1 C16_1 O5_1 -177.8(2) . . . . ?
C15_1 N2_1 C16_1 O5_1 -1.1(3) . . . . ?
C5_1 N2_1 C16_1 C17_1 1.7(3) . . . . ?
C15_1 N2_1 C16_1 C17_1 178.5(2) . . . . ?
C4_1 C3_1 C17_1 C16_1 -1.3(4) . . . . ?
C2_1 C3_1 C17_1 C16_1 178.3(2) . . . . ?
C4_1 C3_1 C17_1 C18_1 177.6(2) . . . . ?
C2_1 C3_1 C17_1 C18_1 -2.8(4) . . . . ?
O5_1 C16_1 C17_1 C3_1 179.3(2) . . . . ?
N2_1 C16_1 C17_1 C3_1 -0.3(3) . . . . ?
O5_1 C16_1 C17_1 C18_1 0.3(4) . . . . ?
N2_1 C16_1 C17_1 C18_1 -179.2(2) . . . . ?
C1_1 O3_1 C18_1 C17_1 25.6(3) . . . . ?
C3_1 C17_1 C18_1 O3_1 -29.4(3) . . . . ?
C16_1 C17_1 C18_1 O3_1 149.5(2) . . . . ?
O2_1 C2_1 C19_1 C20_1 44.4(3) . . . . ?
C3_1 C2_1 C19_1 C20_1 -76.6(3) . . . . ?
C1_1 C2_1 C19_1 C20_1 164.5(2) . . . . ?
C18_2 O3_2 C1_2 O1_2 179.7(2) . . . . ?
C18_2 O3_2 C1_2 C2_2 1.7(3) . . . . ?
O1_2 C1_2 C2_2 O2_2 25.2(3) . . . . ?
O3_2 C1_2 C2_2 O2_2 -156.9(2) . . . . ?
O1_2 C1_2 C2_2 C3_2 144.0(2) . . . . ?
O3_2 C1_2 C2_2 C3_2 -38.0(3) . . . . ?
O1_2 C1_2 C2_2 C19_2 -97.3(3) . . . . ?
O3_2 C1_2 C2_2 C19_2 80.7(3) . . . . ?
O2_2 C2_2 C3_2 C17_2 158.0(2) . . . . ?
C1_2 C2_2 C3_2 C17_2 38.6(3) . . . . ?
C19_2 C2_2 C3_2 C17_2 -79.1(3) . . . . ?
O2_2 C2_2 C3_2 C4_2 -22.9(3) . . . . ?
C1_2 C2_2 C3_2 C4_2 -142.2(2) . . . . ?
C19_2 C2_2 C3_2 C4_2 100.1(3) . . . . ?
C17_2 C3_2 C4_2 C5_2 2.1(4) . . . . ?
C2_2 C3_2 C4_2 C5_2 -177.1(2) . . . . ?
C3_2 C4_2 C5_2 N2_2 0.2(4) . . . . ?
C3_2 C4_2 C5_2 C6_2 -179.0(2) . . . . ?
C16_2 N2_2 C5_2 C4_2 -1.7(4) . . . . ?
C15_2 N2_2 C5_2 C4_2 -179.9(2) . . . . ?
C16_2 N2_2 C5_2 C6_2 177.7(2) . . . . ?
C15_2 N2_2 C5_2 C6_2 -0.5(3) . . . . ?
C7_2 N1_2 C6_2 C14_2 -0.1(3) . . . . ?
C7_2 N1_2 C6_2 C5_2 179.2(2) . . . . ?
C4_2 C5_2 C6_2 N1_2 1.8(4) . . . . ?
N2_2 C5_2 C6_2 N1_2 -177.4(2) . . . . ?
C4_2 C5_2 C6_2 C14_2 -178.8(3) . . . . ?
N2_2 C5_2 C6_2 C14_2 1.9(3) . . . . ?
C6_2 N1_2 C7_2 C8_2 -177.5(2) . . . . ?
C6_2 N1_2 C7_2 C12_2 2.0(3) . . . . ?
N1_2 C7_2 C8_2 C9_2 177.7(2) . . . . ?
C12_2 C7_2 C8_2 C9_2 -1.8(3) . . . . ?
C7_2 C8_2 C9_2 C10_2 1.3(4) . . . . ?
C8_2 C9_2 C10_2 O4_2 -179.6(2) . . . . ?
C8_2 C9_2 C10_2 C11_2 0.7(4) . . . . ?
O4_2 C10_2 C11_2 C12_2 178.2(2) . . . . ?
C9_2 C10_2 C11_2 C12_2 -2.1(4) . . . . ?
C10_2 C11_2 C12_2 C13_2 -176.4(2) . . . . ?
C10_2 C11_2 C12_2 C7_2 1.5(4) . . . . ?
N1_2 C7_2 C12_2 C11_2 -179.0(2) . . . . ?
C8_2 C7_2 C12_2 C11_2 0.5(3) . . . . ?
N1_2 C7_2 C12_2 C13_2 -1.1(3) . . . . ?
C8_2 C7_2 C12_2 C13_2 178.4(2) . . . . ?
C11_2 C12_2 C13_2 C14_2 176.0(2) . . . . ?
C7_2 C12_2 C13_2 C14_2 -1.8(3) . . . . ?
C12_2 C13_2 C14_2 C6_2 3.7(3) . . . . ?
C12_2 C13_2 C14_2 C15_2 -176.0(2) . . . . ?
N1_2 C6_2 C14_2 C13_2 -2.9(4) . . . . ?
C5_2 C6_2 C14_2 C13_2 177.8(2) . . . . ?
N1_2 C6_2 C14_2 C15_2 176.8(2) . . . . ?
C5_2 C6_2 C14_2 C15_2 -2.5(3) . . . . ?
C5_2 N2_2 C15_2 C14_2 -0.9(3) . . . . ?
C16_2 N2_2 C15_2 C14_2 -179.2(2) . . . . ?
C13_2 C14_2 C15_2 N2_2 -178.2(2) . . . . ?
C6_2 C14_2 C15_2 N2_2 2.1(2) . . . . ?
C5_2 N2_2 C16_2 O5_2 -178.9(2) . . . . ?
C15_2 N2_2 C16_2 O5_2 -0.9(4) . . . . ?
C5_2 N2_2 C16_2 C17_2 0.8(3) . . . . ?
C15_2 N2_2 C16_2 C17_2 178.9(2) . . . . ?
C4_2 C3_2 C17_2 C16_2 -3.0(4) . . . . ?
C2_2 C3_2 C17_2 C16_2 176.2(2) . . . . ?
C4_2 C3_2 C17_2 C18_2 175.7(2) . . . . ?
C2_2 C3_2 C17_2 C18_2 -5.2(3) . . . . ?
O5_2 C16_2 C17_2 C3_2 -178.8(2) . . . . ?
N2_2 C16_2 C17_2 C3_2 1.5(3) . . . . ?
O5_2 C16_2 C17_2 C18_2 2.6(4) . . . . ?
N2_2 C16_2 C17_2 C18_2 -177.2(2) . . . . ?
C1_2 O3_2 C18_2 C17_2 33.7(3) . . . . ?
C3_2 C17_2 C18_2 O3_2 -31.8(3) . . . . ?
C16_2 C17_2 C18_2 O3_2 146.8(2) . . . . ?
O2_2 C2_2 C19_2 C20_2 42.9(3) . . . . ?
C3_2 C2_2 C19_2 C20_2 -77.9(3) . . . . ?
C1_2 C2_2 C19_2 C20_2 163.6(2) . . . . ?

loop_
_publcif_info_datablock.id
_publcif_info_datablock.publ_exptl
_publcif_info_datablock.publ_geom
_publcif_info_datablock.structure
{6ea8bdfd-bf96-4897-9d07-19c8178451b0} y y y

loop_
_publcif_info_exptl_table_extra_item
sin_theta_over_lambda_max

loop_
_publcif_info_exptl_table_header_item
?

loop_
_publcif_info_tables.block_id
_publcif_info_tables.reference_item
{6ea8bdfd-bf96-4897-9d07-19c8178451b0} '_publcif_info_datablock.publ_exptl'
{6ea8bdfd-bf96-4897-9d07-19c8178451b0} '_geom_hbond_atom_site_label_D'

loop_
_publcif_info_cif.paper_type
EE
